data_4023472
loop_
_publ_author_name
'Leonid G. Voskressensky'
'Ilya V. Vorobiev'
'Tatyana N. Borisova'
'Alexey V. Varlamov'

_publ_section_title
;
 Synthesis and Reactivity of a Novel Class of Long-Lived Ammonium
 Ylides: Derivatives of Benzo[b]pyrrolo[2,1-f][1.6]naphthyridine
;
_journal_name_full 'Journal of Organic Chemistry'
_journal_page_first 4596
_journal_page_last 4601
_journal_paper_doi 10.1021/jo8003698
_journal_volume 73
_journal_year 2008
_chemical_formula_moiety 'C20 H15 N3 O4'
_chemical_formula_sum 'C20 H15 N3 O4'
_chemical_formula_weight 361.35
_chemical_name_systematic
; 
 ? 
;
_space_group_IT_number 61
_symmetry_cell_setting orthorhombic
_symmetry_space_group_name_Hall '-P 2ac 2ab'
_symmetry_space_group_name_H-M 'P b c a'
_atom_sites_solution_hydrogens geom
_atom_sites_solution_primary direct
_atom_sites_solution_secondary difmap
_audit_creation_method SHELXL-97
_cell_angle_alpha 90.00
_cell_angle_beta 90.00
_cell_angle_gamma 90.00
_cell_formula_units_Z 8
_cell_length_a 12.3267(9)
_cell_length_b 7.3356(6)
_cell_length_c 36.777(3)
_cell_measurement_reflns_used 1847
_cell_measurement_temperature 100(2)
_cell_measurement_theta_max 20.32
_cell_measurement_theta_min 2.21
_cell_volume 3325.5(4)
_computing_cell_refinement 'Bruker SMART'
_computing_data_collection 'Bruker SMART'
_computing_data_reduction 'Bruker SAINT'
_computing_molecular_graphics 'Bruker SHELXTL'
_computing_publication_material 'Bruker SHELXTL'
_computing_structure_refinement 'SHELXL-97 (Sheldrick, 1997)'
_computing_structure_solution 'SHELXS-97 (Sheldrick, 1990)'
_diffrn_ambient_temperature 100(2)
_diffrn_measured_fraction_theta_full 0.987
_diffrn_measured_fraction_theta_max 0.987
_diffrn_measurement_device_type 'Bruker SMART 1000 CCD area detector'
_diffrn_measurement_method 'phi and omega scans'
_diffrn_radiation_monochromator graphite
_diffrn_radiation_source 'normal-focus sealed tube'
_diffrn_radiation_type MoK\a
_diffrn_radiation_wavelength 0.71073
_diffrn_reflns_av_R_equivalents 0.0813
_diffrn_reflns_av_sigmaI/netI 0.0396
_diffrn_reflns_limit_h_max 14
_diffrn_reflns_limit_h_min -14
_diffrn_reflns_limit_k_max 8
_diffrn_reflns_limit_k_min -8
_diffrn_reflns_limit_l_max 43
_diffrn_reflns_limit_l_min -43
_diffrn_reflns_number 24367
_diffrn_reflns_theta_full 25.07
_diffrn_reflns_theta_max 25.07
_diffrn_reflns_theta_min 1.99
_exptl_absorpt_coefficient_mu 0.103
_exptl_absorpt_correction_T_max 0.992
_exptl_absorpt_correction_T_min 0.970
_exptl_absorpt_correction_type multi-scan
_exptl_absorpt_process_details 'SADABS (Sheldrick, 1998a)'
_exptl_crystal_colour yellow
_exptl_crystal_density_diffrn 1.443
_exptl_crystal_density_method 'not measured'
_exptl_crystal_description plate
_exptl_crystal_F_000 1504
_exptl_crystal_size_max 0.30
_exptl_crystal_size_mid 0.30
_exptl_crystal_size_min 0.08
_refine_diff_density_max 0.699
_refine_diff_density_min -0.263
_refine_diff_density_rms 0.064
_refine_ls_extinction_method none
_refine_ls_goodness_of_fit_ref 1.009
_refine_ls_hydrogen_treatment constr
_refine_ls_matrix_type full
_refine_ls_number_parameters 244
_refine_ls_number_reflns 2915
_refine_ls_number_restraints 0
_refine_ls_restrained_S_all 1.009
_refine_ls_R_factor_all 0.1032
_refine_ls_R_factor_gt 0.0878
_refine_ls_shift/su_max 0.000
_refine_ls_shift/su_mean 0.000
_refine_ls_structure_factor_coef Fsqd
_refine_ls_weighting_details 'calc w=1/[\s^2^(Fo^2^)+(0.0500P)^2^+15.0000P] where P=(Fo^2^+2Fc^2^)/3'
_refine_ls_weighting_scheme calc
_refine_ls_wR_factor_gt 0.1735
_refine_ls_wR_factor_ref 0.1827
_reflns_number_gt 2503
_reflns_number_total 2915
_reflns_threshold_expression I>2\s(I)
_cod_data_source_file jo8003698-File002.cif
_cod_data_source_block UDN-5
_cod_depositor_comments
;
The following automatic conversions were performed:
'_symmetry_cell_setting' value 'Orthorhombic' changed to 'orthorhombic'
according to '/home/saulius/struct/CIF-dictionaries/cif_core.dic'
dictionary named 'cif_core.dic' version 2.4.1 from 2010-06-29.

Automatic conversion script
Id: cif_fix_enum 1527 2010-12-29 10:47:43Z saulius 
;
_cod_database_code 4023472

loop_
_symmetry_equiv_pos_as_xyz
'x, y, z'
'-x+1/2, -y, z+1/2'
'-x, y+1/2, -z+1/2'
'x+1/2, -y+1/2, -z'
'-x, -y, -z'
'x-1/2, y, -z-1/2'
'x, -y-1/2, z-1/2'
'-x-1/2, y-1/2, z'

loop_
_atom_site_label
_atom_site_type_symbol
_atom_site_fract_x
_atom_site_fract_y
_atom_site_fract_z
_atom_site_U_iso_or_equiv
_atom_site_adp_type
_atom_site_occupancy
_atom_site_symmetry_multiplicity
_atom_site_calc_flag
_atom_site_refinement_flags
_atom_site_disorder_assembly
_atom_site_disorder_group
O1 O -0.0506(2) -0.0460(4) 0.31646(7) 0.0263(7) Uani 1 1 d . . .
O2 O -0.0039(3) 0.1379(7) 0.27030(10) 0.0766(15) Uani 1 1 d . . .
O3 O 0.3778(2) 0.0609(5) 0.38779(8) 0.0368(8) Uani 1 1 d . . .
O4 O 0.3726(2) 0.0262(4) 0.32739(8) 0.0342(8) Uani 1 1 d . . .
C1 C 0.0392(3) 0.0015(5) 0.33686(11) 0.0243(9) Uani 1 1 d . . .
C2 C 0.1464(3) 0.0107(6) 0.32599(11) 0.0266(9) Uani 1 1 d . . .
H2A H 0.1726 0.0018 0.3018 0.032 Uiso 1 1 calc R . .
C3 C 0.2088(3) 0.0353(6) 0.35695(11) 0.0264(9) Uani 1 1 d . . .
N4 N 0.1395(3) 0.0419(5) 0.38614(8) 0.0229(7) Uani 1 1 d . . .
C5 C 0.1627(3) 0.0621(6) 0.42507(10) 0.0262(9) Uani 1 1 d . . .
H5A H 0.1451 0.1875 0.4331 0.031 Uiso 1 1 calc R . .
H5B H 0.2408 0.0401 0.4297 0.031 Uiso 1 1 calc R . .
C6 C 0.0950(3) -0.0741(6) 0.44606(11) 0.0265(9) Uani 1 1 d . . .
H6A H 0.1202 -0.1990 0.4404 0.032 Uiso 1 1 calc R . .
H6B H 0.1051 -0.0536 0.4724 0.032 Uiso 1 1 calc R . .
C7 C -0.0236(3) -0.0582(5) 0.43692(10) 0.0210(8) Uani 1 1 d . . .
N8 N -0.0939(3) -0.1004(4) 0.46252(8) 0.0213(7) Uani 1 1 d . . .
C9 C -0.2023(3) -0.0850(5) 0.45483(10) 0.0221(8) Uani 1 1 d . . .
C10 C -0.2773(3) -0.1394(5) 0.48131(10) 0.0234(9) Uani 1 1 d . . .
H10A H -0.2521 -0.1902 0.5035 0.028 Uiso 1 1 calc R . .
C11 C -0.3865(3) -0.1203(6) 0.47570(11) 0.0256(9) Uani 1 1 d . . .
H11A H -0.4365 -0.1571 0.4939 0.031 Uiso 1 1 calc R . .
C12 C -0.4244(3) -0.0459(6) 0.44282(11) 0.0259(9) Uani 1 1 d . . .
H12A H -0.5002 -0.0329 0.4390 0.031 Uiso 1 1 calc R . .
C13 C -0.3534(3) 0.0079(5) 0.41625(10) 0.0247(9) Uani 1 1 d . . .
H13A H -0.3801 0.0587 0.3942 0.030 Uiso 1 1 calc R . .
C14 C -0.2405(3) -0.0122(5) 0.42156(10) 0.0218(8) Uani 1 1 d . . .
C15 C -0.1619(3) 0.0346(5) 0.39467(10) 0.0220(8) Uani 1 1 d . . .
C16 C -0.0531(3) 0.0015(5) 0.40127(10) 0.0216(8) Uani 1 1 d . . .
C17 C 0.0346(3) 0.0204(5) 0.37436(10) 0.0231(9) Uani 1 1 d . . .
C18 C -0.0643(4) 0.0282(7) 0.28281(11) 0.0374(11) Uani 1 1 d . . .
C19 C -0.1643(3) -0.0445(7) 0.26532(11) 0.0328(10) Uani 1 1 d . . .
H19A H -0.1728 0.0101 0.2412 0.049 Uiso 1 1 calc R . .
H19B H -0.2275 -0.0144 0.2803 0.049 Uiso 1 1 calc R . .
H19C H -0.1585 -0.1772 0.2629 0.049 Uiso 1 1 calc R . .
C20 C 0.3267(3) 0.0440(6) 0.36001(11) 0.0272(9) Uani 1 1 d . . .
C21 C 0.4908(3) 0.0160(7) 0.32671(13) 0.0392(12) Uani 1 1 d . . .
H21A H 0.5157 0.0028 0.3015 0.059 Uiso 1 1 calc R . .
H21B H 0.5149 -0.0894 0.3410 0.059 Uiso 1 1 calc R . .
H21C H 0.5213 0.1276 0.3372 0.059 Uiso 1 1 calc R . .
C22 C -0.1983(3) 0.1275(5) 0.36252(11) 0.0227(9) Uani 1 1 d . . .
N22 N -0.2304(3) 0.2114(5) 0.33855(9) 0.0304(8) Uani 1 1 d . . .

loop_
_atom_site_aniso_label
_atom_site_aniso_U_11
_atom_site_aniso_U_22
_atom_site_aniso_U_33
_atom_site_aniso_U_23
_atom_site_aniso_U_13
_atom_site_aniso_U_12
O1 0.0237(15) 0.0364(16) 0.0187(13) -0.0006(12) -0.0002(11) -0.0035(13)
O2 0.070(3) 0.112(4) 0.047(2) 0.043(2) -0.029(2) -0.057(3)
O3 0.0239(15) 0.058(2) 0.0286(16) -0.0063(15) -0.0045(13) -0.0012(15)
O4 0.0228(15) 0.048(2) 0.0315(17) -0.0034(14) 0.0022(13) -0.0040(14)
C1 0.026(2) 0.025(2) 0.022(2) 0.0037(16) -0.0069(16) -0.0024(18)
C2 0.024(2) 0.035(2) 0.021(2) 0.0038(17) 0.0041(17) -0.0012(18)
C3 0.026(2) 0.027(2) 0.025(2) -0.0006(17) 0.0014(17) -0.0006(18)
N4 0.0216(17) 0.0259(17) 0.0213(17) 0.0020(14) -0.0031(14) -0.0033(15)
C5 0.025(2) 0.030(2) 0.024(2) -0.0033(17) -0.0041(17) -0.0011(18)
C6 0.029(2) 0.029(2) 0.022(2) -0.0022(17) -0.0060(17) -0.0020(19)
C7 0.025(2) 0.0167(18) 0.0207(19) -0.0018(16) -0.0004(16) 0.0028(16)
N8 0.0237(17) 0.0231(17) 0.0172(16) 0.0001(13) -0.0009(13) 0.0019(14)
C9 0.028(2) 0.0181(19) 0.0199(19) -0.0053(15) -0.0007(16) -0.0002(17)
C10 0.032(2) 0.021(2) 0.0174(19) -0.0006(15) -0.0033(16) -0.0002(18)
C11 0.030(2) 0.025(2) 0.021(2) -0.0042(17) 0.0046(17) -0.0022(18)
C12 0.023(2) 0.028(2) 0.027(2) -0.0068(18) 0.0002(17) 0.0014(18)
C13 0.029(2) 0.022(2) 0.023(2) -0.0051(16) -0.0086(17) 0.0029(18)
C14 0.029(2) 0.0160(18) 0.0202(19) -0.0024(15) -0.0006(17) -0.0012(17)
C15 0.028(2) 0.0178(19) 0.0202(19) -0.0023(15) -0.0035(16) 0.0000(17)
C16 0.030(2) 0.0137(18) 0.0212(19) -0.0037(15) -0.0018(16) -0.0011(16)
C17 0.020(2) 0.024(2) 0.025(2) 0.0026(17) -0.0019(16) 0.0010(17)
C18 0.039(3) 0.049(3) 0.024(2) 0.006(2) -0.001(2) -0.010(2)
C19 0.030(2) 0.047(3) 0.021(2) 0.0004(19) -0.0039(18) -0.009(2)
C20 0.028(2) 0.026(2) 0.028(2) -0.0036(18) -0.0040(18) -0.0039(18)
C21 0.023(2) 0.050(3) 0.044(3) -0.003(2) 0.001(2) -0.004(2)
C22 0.0185(19) 0.027(2) 0.023(2) -0.0062(18) 0.0012(16) -0.0004(17)
N22 0.029(2) 0.036(2) 0.0259(18) 0.0009(17) -0.0041(16) 0.0058(17)

loop_
_atom_type_symbol
_atom_type_description
_atom_type_scat_dispersion_real
_atom_type_scat_dispersion_imag
_atom_type_scat_source
C C 0.0033 0.0016 'International Tables Vol C Tables 4.2.6.8 and 6.1.1.4'
H H 0.0000 0.0000 'International Tables Vol C Tables 4.2.6.8 and 6.1.1.4'
N N 0.0061 0.0033 'International Tables Vol C Tables 4.2.6.8 and 6.1.1.4'
O O 0.0106 0.0060 'International Tables Vol C Tables 4.2.6.8 and 6.1.1.4'

loop_
_geom_angle_atom_site_label_1
_geom_angle_atom_site_label_2
_geom_angle_atom_site_label_3
_geom_angle
_geom_angle_site_symmetry_1
_geom_angle_site_symmetry_3
_geom_angle_publ_flag
C18 O1 C1 119.4(3) . . ?
C20 O4 C21 116.4(3) . . ?
C2 C1 O1 128.4(4) . . ?
C2 C1 C17 108.8(3) . . ?
O1 C1 C17 122.1(4) . . ?
C1 C2 C3 107.4(3) . . ?
N4 C3 C2 107.6(3) . . ?
N4 C3 C20 123.9(4) . . ?
C2 C3 C20 128.4(4) . . ?
C17 N4 C3 109.6(3) . . ?
C17 N4 C5 120.2(3) . . ?
C3 N4 C5 130.2(3) . . ?
N4 C5 C6 108.9(3) . . ?
C7 C6 C5 111.8(3) . . ?
N8 C7 C16 124.1(4) . . ?
N8 C7 C6 117.5(3) . . ?
C16 C7 C6 118.4(3) . . ?
C7 N8 C9 118.3(3) . . ?
N8 C9 C10 118.5(3) . . ?
N8 C9 C14 122.2(4) . . ?
C10 C9 C14 119.3(4) . . ?
C11 C10 C9 121.0(4) . . ?
C10 C11 C12 119.7(4) . . ?
C13 C12 C11 120.9(4) . . ?
C12 C13 C14 120.0(4) . . ?
C13 C14 C9 119.1(4) . . ?
C13 C14 C15 123.2(3) . . ?
C9 C14 C15 117.7(4) . . ?
C16 C15 C14 119.6(3) . . ?
C16 C15 C22 122.0(4) . . ?
C14 C15 C22 118.2(3) . . ?
C15 C16 C7 117.5(4) . . ?
C15 C16 C17 125.2(3) . . ?
C7 C16 C17 117.3(3) . . ?
N4 C17 C1 106.6(3) . . ?
N4 C17 C16 119.4(3) . . ?
C1 C17 C16 133.6(4) . . ?
O2 C18 O1 123.0(4) . . ?
O2 C18 C19 126.4(4) . . ?
O1 C18 C19 110.6(4) . . ?
O3 C20 O4 123.4(4) . . ?
O3 C20 C3 126.1(4) . . ?
O4 C20 C3 110.4(3) . . ?
N22 C22 C15 174.9(4) . . ?

loop_
_geom_bond_atom_site_label_1
_geom_bond_atom_site_label_2
_geom_bond_distance
_geom_bond_site_symmetry_2
_geom_bond_publ_flag
O1 C18 1.362(5) . ?
O1 C1 1.382(5) . ?
O2 C18 1.189(5) . ?
O3 C20 1.206(5) . ?
O4 C20 1.333(5) . ?
O4 C21 1.460(5) . ?
C1 C2 1.382(6) . ?
C1 C17 1.387(5) . ?
C2 C3 1.386(6) . ?
C3 N4 1.373(5) . ?
C3 C20 1.459(6) . ?
N4 C17 1.373(5) . ?
N4 C5 1.468(5) . ?
C5 C6 1.514(6) . ?
C6 C7 1.505(5) . ?
C7 N8 1.317(5) . ?
C7 C16 1.429(5) . ?
N8 C9 1.370(5) . ?
C9 C10 1.401(5) . ?
C9 C14 1.415(5) . ?
C10 C11 1.368(6) . ?
C11 C12 1.406(6) . ?
C12 C13 1.369(6) . ?
C13 C14 1.414(6) . ?
C14 C15 1.426(5) . ?
C15 C16 1.384(6) . ?
C15 C22 1.437(5) . ?
C16 C17 1.472(5) . ?
C18 C19 1.490(6) . ?
C22 N22 1.146(5) . ?

loop_
_geom_torsion_atom_site_label_1
_geom_torsion_atom_site_label_2
_geom_torsion_atom_site_label_3
_geom_torsion_atom_site_label_4
_geom_torsion
_geom_torsion_site_symmetry_1
_geom_torsion_site_symmetry_2
_geom_torsion_site_symmetry_3
_geom_torsion_site_symmetry_4
_geom_torsion_publ_flag
C18 O1 C1 C2 -46.5(6) . . . . ?
C18 O1 C1 C17 144.0(4) . . . . ?
O1 C1 C2 C3 -170.5(4) . . . . ?
C17 C1 C2 C3 0.0(5) . . . . ?
C1 C2 C3 N4 -0.4(5) . . . . ?
C1 C2 C3 C20 176.7(4) . . . . ?
C2 C3 N4 C17 0.6(5) . . . . ?
C20 C3 N4 C17 -176.6(4) . . . . ?
C2 C3 N4 C5 178.7(4) . . . . ?
C20 C3 N4 C5 1.5(7) . . . . ?
C17 N4 C5 C6 43.1(5) . . . . ?
C3 N4 C5 C6 -134.9(4) . . . . ?
N4 C5 C6 C7 -53.8(4) . . . . ?
C5 C6 C7 N8 -149.8(3) . . . . ?
C5 C6 C7 C16 30.2(5) . . . . ?
C16 C7 N8 C9 -0.6(6) . . . . ?
C6 C7 N8 C9 179.4(3) . . . . ?
C7 N8 C9 C10 176.6(3) . . . . ?
C7 N8 C9 C14 -5.1(6) . . . . ?
N8 C9 C10 C11 177.4(4) . . . . ?
C14 C9 C10 C11 -1.1(6) . . . . ?
C9 C10 C11 C12 0.3(6) . . . . ?
C10 C11 C12 C13 0.0(6) . . . . ?
C11 C12 C13 C14 0.5(6) . . . . ?
C12 C13 C14 C9 -1.2(6) . . . . ?
C12 C13 C14 C15 177.7(4) . . . . ?
N8 C9 C14 C13 -176.9(4) . . . . ?
C10 C9 C14 C13 1.5(6) . . . . ?
N8 C9 C14 C15 4.2(6) . . . . ?
C10 C9 C14 C15 -177.5(3) . . . . ?
C13 C14 C15 C16 -176.5(4) . . . . ?
C9 C14 C15 C16 2.4(5) . . . . ?
C13 C14 C15 C22 8.0(6) . . . . ?
C9 C14 C15 C22 -173.1(3) . . . . ?
C14 C15 C16 C7 -7.5(5) . . . . ?
C22 C15 C16 C7 167.8(3) . . . . ?
C14 C15 C16 C17 171.6(3) . . . . ?
C22 C15 C16 C17 -13.1(6) . . . . ?
N8 C7 C16 C15 6.9(6) . . . . ?
C6 C7 C16 C15 -173.0(3) . . . . ?
N8 C7 C16 C17 -172.2(4) . . . . ?
C6 C7 C16 C17 7.8(5) . . . . ?
C3 N4 C17 C1 -0.5(4) . . . . ?
C5 N4 C17 C1 -178.9(3) . . . . ?
C3 N4 C17 C16 173.0(3) . . . . ?
C5 N4 C17 C16 -5.4(5) . . . . ?
C2 C1 C17 N4 0.3(5) . . . . ?
O1 C1 C17 N4 171.6(3) . . . . ?
C2 C1 C17 C16 -171.9(4) . . . . ?
O1 C1 C17 C16 -0.6(7) . . . . ?
C15 C16 C17 N4 159.0(4) . . . . ?
C7 C16 C17 N4 -21.9(5) . . . . ?
C15 C16 C17 C1 -29.6(7) . . . . ?
C7 C16 C17 C1 149.5(4) . . . . ?
C1 O1 C18 O2 -2.5(7) . . . . ?
C1 O1 C18 C19 178.7(4) . . . . ?
C21 O4 C20 O3 3.8(6) . . . . ?
C21 O4 C20 C3 -174.7(4) . . . . ?
N4 C3 C20 O3 -1.3(7) . . . . ?
C2 C3 C20 O3 -177.9(4) . . . . ?
N4 C3 C20 O4 177.2(4) . . . . ?
C2 C3 C20 O4 0.6(6) . . . . ?
C16 C15 C22 N22 -118(5) . . . . ?
C14 C15 C22 N22 57(5) . . . . ?

loop_
_cod_related_entry_id
_cod_related_entry_database
_cod_related_entry_code
1 ChemSpider 30658682
